data_7059780
loop_
_publ_author_name
'Pramanik, Samit'
'Manna, Saikat Kumar'
'Pathak, Sudipta'
'Mondal, Debasish'
'Pal, Kunal'
'Mukhopadhyay, Subrata'

_publ_section_title
;
 Chromogenic and fluorogenic &#x201C;off--on--off&#x201D; chemosensor for
 selective and sensitive detection of aluminum (Al3+) and bifluoride
 (HF2&#x2212;) ions in solution and in living Hep G2 cells: synthesis,
 experimental and theoretical studies
;
_journal_issue 31
_journal_name_full 'New Journal of Chemistry'
_journal_page_first 13259
_journal_page_last 13265
_journal_paper_doi 10.1039/D0NJ02117B
_journal_volume 44
_journal_year 2020
_chemical_formula_moiety 'C21 H15 Cl2 N5 O4, C3 H7 N O, H2 O'
_chemical_formula_sum 'C24 H23 Cl2 N6 O6'
_chemical_formula_weight 562.38
_space_group_crystal_system triclinic
_space_group_IT_number 2
_space_group_name_Hall '-P 1'
_space_group_name_H-M_alt 'P -1'
_atom_sites_solution_hydrogens mixed
_audit_creation_method SHELXL-2016/6
_audit_update_record
;
2020-01-21 deposited with the CCDC.	2020-07-07 downloaded from the CCDC.
;
_cell_angle_alpha 66.622(2)
_cell_angle_beta 71.512(2)
_cell_angle_gamma 85.747(3)
_cell_formula_units_Z 4
_cell_length_a 13.8336(11)
_cell_length_b 14.4635(11)
_cell_length_c 15.3548(12)
_cell_measurement_reflns_used 5230
_cell_measurement_temperature 273(2)
_cell_measurement_theta_max 27.121
_cell_measurement_theta_min 2
_cell_volume 2669.8(4)
_computing_structure_refinement 'SHELXL-2016/6 (Sheldrick, 2016)'
_computing_structure_solution 'SHELXT 2014/5 (Sheldrick, 2014)'
_diffrn_ambient_temperature 273(2)
_diffrn_measured_fraction_theta_full 0.996
_diffrn_measured_fraction_theta_max 0.993
_diffrn_measurement_device_type 'Bruker SMART APEX II CCD area-detector'
_diffrn_measurement_method '\w and \f'
_diffrn_radiation_type MoK\a
_diffrn_radiation_wavelength 0.71073
_diffrn_reflns_av_R_equivalents 0.0307
_diffrn_reflns_av_unetI/netI 0.0186
_diffrn_reflns_Laue_measured_fraction_full 0.996
_diffrn_reflns_Laue_measured_fraction_max 0.993
_diffrn_reflns_limit_h_max 17
_diffrn_reflns_limit_h_min -17
_diffrn_reflns_limit_k_max 18
_diffrn_reflns_limit_k_min -18
_diffrn_reflns_limit_l_max 19
_diffrn_reflns_limit_l_min -19
_diffrn_reflns_number 93915
_diffrn_reflns_point_group_measured_fraction_full 0.996
_diffrn_reflns_point_group_measured_fraction_max 0.993
_diffrn_reflns_theta_full 25.242
_diffrn_reflns_theta_max 27.121
_diffrn_reflns_theta_min 1.802
_diffrn_source 'fine-focus sealed tube'
_exptl_absorpt_coefficient_mu 0.293
_exptl_absorpt_correction_T_max 0.977
_exptl_absorpt_correction_T_min 0.955
_exptl_absorpt_correction_type multi-scan
_exptl_absorpt_process_details
;
 SADABS 2016/2: Krause, L., Herbst-Irmer, R., Sheldrick G.M. & Stalke D.,
 J. Appl. Cryst. 48 (2015) 3-10
;
_exptl_crystal_colour yellow
_exptl_crystal_density_diffrn 1.399
_exptl_crystal_description block
_exptl_crystal_F_000 1164.0
_exptl_crystal_size_max 0.19
_exptl_crystal_size_mid 0.13
_exptl_crystal_size_min 0.08
_refine_diff_density_max 0.780
_refine_diff_density_min -0.588
_refine_diff_density_rms 0.106
_refine_ls_extinction_method none
_refine_ls_goodness_of_fit_ref 1.110
_refine_ls_hydrogen_treatment mixed
_refine_ls_matrix_type full
_refine_ls_number_parameters 753
_refine_ls_number_reflns 11722
_refine_ls_number_restraints 0
_refine_ls_restrained_S_all 1.110
_refine_ls_R_factor_all 0.0765
_refine_ls_R_factor_gt 0.0534
_refine_ls_shift/su_max 0.000
_refine_ls_shift/su_mean 0.000
_refine_ls_structure_factor_coef Fsqd
_refine_ls_weighting_details 'w=1/[\s^2^(Fo^2^)+(0.1000P)^2^+0.6180P] where P=(Fo^2^+2Fc^2^)/3'
_refine_ls_weighting_scheme calc
_refine_ls_wR_factor_gt 0.1636
_refine_ls_wR_factor_ref 0.1886
_reflns_Friedel_coverage 0.000
_reflns_number_gt 8680
_reflns_number_total 11722
_reflns_threshold_expression 'I > 2\s(I)'
_cod_data_source_file d0nj02117b2.cif
_cod_data_source_block SMSP_a
_cod_depositor_comments
;
 Adding full bibliography for 7059780.cif.

2024-09-02
Z value and formula fixed to values more according to usual
chemical conventions.                 miguel
;
_cod_original_formula_sum 'C48 H46 Cl4 N12 O12'
_cod_original_formula_weight 1124.77
_cod_original_formula_moiety '2(C21 H15 Cl2 N5 O4), 2(C3 H7 N O), H2 O, O'
_cod_original_formula_units_Z 2
_cod_database_code 7059780
_shelx_shelxl_version_number 2016/6
_shelx_space_group_comment
;
The symmetry employed for this shelxl refinement is uniquely defined
by the following loop, which should always be used as a source of
symmetry information in preference to the above space-group names.
They are only intended as comments.
;

loop_
_space_group_symop_operation_xyz
'x, y, z'
'-x, -y, -z'

loop_
_atom_site_label
_atom_site_type_symbol
_atom_site_fract_x
_atom_site_fract_y
_atom_site_fract_z
_atom_site_U_iso_or_equiv
_atom_site_adp_type
_atom_site_occupancy
_atom_site_site_symmetry_order
_atom_site_calc_flag
_atom_site_refinement_flags_posn
_atom_site_refinement_flags_adp
_atom_site_refinement_flags_occupancy
_atom_site_disorder_assembly
_atom_site_disorder_group
Cl01 Cl 0.61795(5) 0.41785(5) 0.34648(6) 0.0764(2) Uani 1 1 d . . . . .
Cl02 Cl 0.60336(6) -0.04159(5) 1.05514(6) 0.0791(2) Uani 1 1 d . . . . .
Cl03 Cl 0.12153(7) -0.41099(6) 0.98362(6) 0.0867(2) Uani 1 1 d . . . . .
Cl04 Cl 0.08544(7) 0.01941(7) 0.30926(7) 0.0956(3) Uani 1 1 d . . . . .
O005 O 0.42269(17) 0.49936(13) 0.20659(13) 0.0595(4) Uani 1 1 d . . . . .
O006 O 0.62970(14) 0.55967(13) 1.08055(11) 0.0668(4) Uani 1 1 d . . . . .
O007 O 0.13150(14) -0.09874(15) 1.13411(13) 0.0645(4) Uani 1 1 d . . . . .
O008 O 0.12769(16) 0.49920(13) 0.52399(14) 0.0744(5) Uani 1 1 d . . . . .
O009 O 0.60018(16) 0.26770(15) 1.21228(13) 0.0689(5) Uani 1 1 d . . . . .
N00A N 0.64252(12) 0.68850(12) 0.82691(11) 0.0419(4) Uani 1 1 d . . . . .
N00B N 0.12945(12) 0.31686(13) 0.75978(13) 0.0456(4) Uani 1 1 d . . . . .
O00C O 0.64700(18) 0.87539(12) 0.59169(13) 0.0794(6) Uani 1 1 d . . . . .
O3A O 0.92556(15) 0.88122(12) 0.26983(13) 0.0685(5) Uani 1 1 d . . . . .
O00E O 0.14389(16) 0.19255(15) 1.00584(13) 0.0778(5) Uani 1 1 d . . . . .
N00F N 0.63049(14) 0.50066(13) 0.96415(14) 0.0481(4) Uani 1 1 d . . . . .
N00G N 0.63505(14) 0.70908(13) 0.55783(12) 0.0478(4) Uani 1 1 d . . . . .
N00H N 0.64176(14) 0.70505(14) 0.64675(13) 0.0484(4) Uani 1 1 d . . . . .
O00I O 0.10370(17) 0.42014(13) 0.31422(14) 0.0754(5) Uani 1 1 d . . . . .
O2A O 0.61122(19) 0.80530(13) 0.38389(15) 0.0843(6) Uani 1 1 d . . . . .
N00K N 0.10939(15) 0.32898(15) 0.58711(14) 0.0516(4) Uani 1 1 d . . . . .
N00L N 0.10527(14) 0.32941(13) 0.49870(13) 0.0508(4) Uani 1 1 d . . . . .
N00M N 0.61830(13) 0.40255(13) 1.03274(12) 0.0483(4) Uani 1 1 d . . . . .
N00N N 0.13869(16) 0.13064(15) 0.89277(15) 0.0550(5) Uani 1 1 d . . . . .
N00O N 0.13585(14) 0.03379(14) 0.95868(13) 0.0524(4) Uani 1 1 d . . . . .
O00P O 0.36569(19) 0.66640(19) 0.2421(2) 0.1068(8) Uani 1 1 d . . . . .
O00Q O 0.83977(19) 0.03967(18) 0.3101(2) 0.1048(8) Uani 1 1 d . . . . .
N2 N 0.73280(19) 0.12520(17) 0.39144(17) 0.0759(6) Uani 1 1 d . . . . .
C00S C 0.63477(15) 0.57446(16) 0.99502(14) 0.0466(4) Uani 1 1 d . . . . .
C00T C 0.64562(14) 0.67933(15) 0.91609(14) 0.0428(4) Uani 1 1 d . . . . .
C00U C 0.62429(15) 0.62548(15) 0.45622(14) 0.0448(4) Uani 1 1 d . . . . .
C00V C 0.13574(16) 0.30973(17) 0.84727(16) 0.0496(5) Uani 1 1 d . . . . .
C00W C 0.64969(15) 0.78142(14) 0.75755(14) 0.0444(4) Uani 1 1 d . . . . .
C00X C 0.63447(16) 0.62632(16) 0.54708(15) 0.0474(4) Uani 1 1 d . . . . .
N1 N 0.26627(19) 0.75202(16) 0.32685(17) 0.0742(6) Uani 1 1 d . . . . .
C00Z C 0.60861(15) 0.22742(15) 1.07143(15) 0.0460(4) Uani 1 1 d . . . . .
C010 C 0.09384(16) 0.23954(16) 0.40203(16) 0.0497(5) Uani 1 1 d . . . . .
C011 C 0.13975(17) 0.20618(18) 0.92376(17) 0.0549(5) Uani 1 1 d . . . . .
C012 C 0.10020(18) 0.24454(17) 0.49300(16) 0.0517(5) Uani 1 1 d . . . . .
C013 C 0.62497(16) 0.53428(16) 0.44523(16) 0.0499(5) Uani 1 1 d . . . . .
H013 H 0.631775 0.474621 0.496214 0.060 Uiso 1 1 calc R U . . .
C014 C 0.13005(16) -0.16898(17) 1.09597(16) 0.0508(5) Uani 1 1 d . . . . .
C015 C 0.12432(15) 0.40871(15) 0.69308(16) 0.0478(5) Uani 1 1 d . . . . .
C016 C 0.65730(17) 0.76051(17) 0.93874(16) 0.0542(5) Uani 1 1 d . . . . .
H016 H 0.659541 0.750840 1.001651 0.065 Uiso 1 1 calc R U . . .
C017 C 0.60839(16) 0.15199(16) 1.03641(16) 0.0507(5) Uani 1 1 d . . . . .
H017 H 0.613429 0.169364 0.969897 0.061 Uiso 1 1 calc R U . . .
C018 C 0.61904(16) 0.33260(16) 1.00202(16) 0.0482(5) Uani 1 1 d . . . . .
C019 C 0.64522(17) 0.79290(16) 0.65755(15) 0.0503(5) Uani 1 1 d . . . . .
C01A C 0.13112(16) -0.14174(17) 0.99729(15) 0.0494(5) Uani 1 1 d . . . . .
C01B C 0.13732(19) 0.3931(2) 0.87064(19) 0.0622(6) Uani 1 1 d . . . . .
H01B H 0.142774 0.385503 0.931926 0.075 Uiso 1 1 calc R U . . .
C01C C 0.6128(2) 0.71381(17) 0.37888(16) 0.0568(5) Uani 1 1 d . . . . .
C01D C 0.61565(16) 0.53177(18) 0.35956(18) 0.0552(5) Uani 1 1 d . . . . .
C01E C 0.60014(17) 0.19955(17) 1.17221(16) 0.0525(5) Uani 1 1 d . . . . .
C01F C 0.66056(18) 0.86731(16) 0.77360(17) 0.0557(5) Uani 1 1 d . . . . .
H01F H 0.664427 0.931147 0.723478 0.067 Uiso 1 1 calc R U . . .
C01G C 0.12027(17) 0.41767(16) 0.59346(16) 0.0520(5) Uani 1 1 d . . . . .
C01H C 0.12348(19) 0.49564(18) 0.71111(19) 0.0605(6) Uani 1 1 d . . . . .
H01H H 0.118205 0.558465 0.663290 0.073 Uiso 1 1 calc R U . . .
C01I C 0.13519(18) -0.03697(18) 0.92878(17) 0.0551(5) Uani 1 1 d . . . . .
C01J C 0.12824(17) -0.21763(18) 0.96376(17) 0.0569(5) Uani 1 1 d . . . . .
H01J H 0.128357 -0.200820 0.898643 0.068 Uiso 1 1 calc R U . . .
C01K C 0.08886(18) 0.14527(18) 0.39883(18) 0.0573(5) Uani 1 1 d . . . . .
H01K H 0.088080 0.087118 0.454612 0.069 Uiso 1 1 calc R U . . .
C01L C 0.60077(17) 0.05216(16) 1.09987(17) 0.0549(5) Uani 1 1 d . . . . .
C01M C 0.6047(2) 0.6190(2) 0.28325(18) 0.0648(6) Uani 1 1 d . . . . .
H01M H 0.598545 0.616680 0.225565 0.078 Uiso 1 1 calc R U . . .
C01N C 0.09600(18) 0.32634(18) 0.31705(16) 0.0561(5) Uani 1 1 d . . . . .
C01O C 0.12686(18) -0.26971(18) 1.15772(17) 0.0582(5) Uani 1 1 d . . . . .
H01O H 0.126121 -0.287336 1.223147 0.070 Uiso 1 1 calc R U . . .
C01P C 0.12474(18) -0.34448(19) 1.12386(18) 0.0609(6) Uani 1 1 d . . . . .
H01P H 0.123013 -0.412081 1.165744 0.073 Uiso 1 1 calc R U . . .
C01Q C 0.6030(2) 0.7087(2) 0.29316(19) 0.0714(7) Uani 1 1 d . . . . .
H01Q H 0.595247 0.767598 0.241876 0.086 Uiso 1 1 calc R U . . .
C01R C 0.5913(2) 0.09824(18) 1.23460(18) 0.0650(6) Uani 1 1 d . . . . .
H01R H 0.584276 0.079838 1.301712 0.078 Uiso 1 1 calc R U . . .
C01S C 0.5927(2) 0.02443(18) 1.19914(18) 0.0632(6) Uani 1 1 d . . . . .
H01S H 0.588268 -0.043347 1.241418 0.076 Uiso 1 1 calc R U . . .
C01T C 0.2922(3) 0.6698(2) 0.3092(3) 0.0772(8) Uani 1 1 d . . . . .
C01U C 0.08510(18) 0.1378(2) 0.3135(2) 0.0635(6) Uani 1 1 d . . . . .
C01V C 0.6655(2) 0.85601(18) 0.86551(18) 0.0614(6) Uani 1 1 d . . . . .
H01V H 0.674277 0.912250 0.877915 0.074 Uiso 1 1 calc R U . . .
C01W C 0.0859(2) 0.2229(2) 0.2296(2) 0.0703(7) Uani 1 1 d . . . . .
H01W H 0.083103 0.217049 0.172284 0.084 Uiso 1 1 calc R U . . .
C01X C 0.7628(3) 0.0428(2) 0.3746(3) 0.0807(8) Uani 1 1 d . . . . .
C01Y C 0.1307(2) 0.48644(19) 0.8014(2) 0.0684(7) Uani 1 1 d . . . . .
H01Y H 0.130964 0.543411 0.815271 0.082 Uiso 1 1 calc R U . . .
C01Z C 0.12524(18) -0.31734(18) 1.02658(18) 0.0573(5) Uani 1 1 d . . . . .
C020 C 0.0907(2) 0.3163(2) 0.23205(19) 0.0693(7) Uani 1 1 d . . . . .
H020 H 0.090483 0.373744 0.176047 0.083 Uiso 1 1 calc R U . . .
C021 C 0.6354(3) 0.1282(3) 0.4617(3) 0.1077(12) Uani 1 1 d . . . . .
H02A H 0.601905 0.061883 0.496108 0.161 Uiso 1 1 calc R U . . .
H02B H 0.593694 0.173948 0.426480 0.161 Uiso 1 1 calc R U . . .
H02C H 0.645971 0.150594 0.509233 0.161 Uiso 1 1 calc R U . . .
C022 C 0.7943(3) 0.2199(2) 0.3287(3) 0.1029(11) Uani 1 1 d . . . . .
H02D H 0.858029 0.206917 0.287999 0.154 Uiso 1 1 calc R U . . .
H02E H 0.807187 0.249368 0.370324 0.154 Uiso 1 1 calc R U . . .
H02F H 0.758196 0.265548 0.286587 0.154 Uiso 1 1 calc R U . . .
C023 C 0.3250(3) 0.8469(3) 0.2624(3) 0.1091(12) Uani 1 1 d . . . . .
H02G H 0.381448 0.836806 0.211849 0.164 Uiso 1 1 calc R U . . .
H02H H 0.350148 0.871287 0.301311 0.164 Uiso 1 1 calc R U . . .
H02I H 0.282219 0.895319 0.231236 0.164 Uiso 1 1 calc R U . . .
C024 C 0.1708(3) 0.7531(3) 0.4018(3) 0.1277(16) Uani 1 1 d . . . . .
H02J H 0.133709 0.688983 0.430216 0.192 Uiso 1 1 calc R U . . .
H02K H 0.130673 0.805294 0.371098 0.192 Uiso 1 1 calc R U . . .
H02L H 0.185104 0.765775 0.453412 0.192 Uiso 1 1 calc R U . . .
H1 H 0.406(3) 0.553(3) 0.219(3) 0.134(15) Uiso 1 1 d . . . . .
H41 H 0.485(3) 0.499(3) 0.184(3) 0.099(13) Uiso 1 1 d . . . . .
H3 H 0.251(3) 0.618(3) 0.352(3) 0.103(12) Uiso 1 1 d . . . . .
H6 H 0.718(3) -0.013(3) 0.420(3) 0.105(11) Uiso 1 1 d . . . . .
H33 H 0.6277(18) 0.3472(18) 0.935(2) 0.061(7) Uiso 1 1 d . . . . .
H34 H 0.6421(19) 0.560(2) 0.596(2) 0.067(7) Uiso 1 1 d . . . . .
H35 H 0.6319(18) 0.5118(19) 0.9136(19) 0.053(7) Uiso 1 1 d . . . . .
H36 H 0.634(2) 0.646(2) 0.700(2) 0.080(9) Uiso 1 1 d . . . . .
H38 H 0.103(2) 0.183(2) 0.544(2) 0.073(8) Uiso 1 1 d . . . . .
H40 H 0.1300(18) 0.1409(17) 0.8464(18) 0.047(7) Uiso 1 1 d . . . . .
H37 H 0.1388(18) -0.0212(18) 0.859(2) 0.065(7) Uiso 1 1 d . . . . .
H39 H 0.1047(19) 0.276(2) 0.633(2) 0.058(7) Uiso 1 1 d . . . . .
H44 H 0.136(2) -0.041(2) 1.092(2) 0.081(10) Uiso 1 1 d . . . . .
H45 H 0.108(3) 0.416(3) 0.373(3) 0.122(13) Uiso 1 1 d . . . . .
H47 H 0.623(3) 0.797(3) 0.441(3) 0.107(12) Uiso 1 1 d . . . . .
H46 H 0.612(3) 0.325(3) 1.168(3) 0.100(12) Uiso 1 1 d . . . . .

loop_
_atom_site_aniso_label
_atom_site_aniso_U_11
_atom_site_aniso_U_22
_atom_site_aniso_U_33
_atom_site_aniso_U_23
_atom_site_aniso_U_13
_atom_site_aniso_U_12
Cl01 0.0760(4) 0.0766(4) 0.0954(5) -0.0595(4) -0.0169(4) -0.0027(3)
Cl02 0.1062(5) 0.0584(4) 0.0845(5) -0.0351(3) -0.0379(4) 0.0116(3)
Cl03 0.1131(6) 0.0723(4) 0.0860(5) -0.0479(4) -0.0238(4) 0.0034(4)
Cl04 0.1020(6) 0.0949(6) 0.1224(7) -0.0769(5) -0.0316(5) -0.0039(4)
O005 0.0806(13) 0.0506(9) 0.0509(9) -0.0195(7) -0.0249(9) -0.0022(8)
O006 0.0945(12) 0.0707(11) 0.0397(8) -0.0230(8) -0.0238(8) -0.0023(9)
O007 0.0856(12) 0.0660(11) 0.0493(9) -0.0267(9) -0.0247(8) -0.0008(9)
O008 0.1124(15) 0.0475(9) 0.0628(10) -0.0152(8) -0.0338(10) -0.0025(9)
O009 0.1046(14) 0.0593(11) 0.0487(9) -0.0214(8) -0.0330(9) 0.0106(9)
N00A 0.0476(9) 0.0436(9) 0.0376(8) -0.0200(7) -0.0114(7) -0.0004(7)
N00B 0.0462(9) 0.0489(9) 0.0486(9) -0.0273(8) -0.0124(7) -0.0010(7)
O00C 0.1403(18) 0.0443(9) 0.0502(9) -0.0096(8) -0.0362(10) 0.0005(10)
O3A 0.0993(13) 0.0540(9) 0.0606(10) -0.0256(8) -0.0311(9) 0.0002(8)
O00E 0.1077(15) 0.0875(13) 0.0588(10) -0.0378(10) -0.0415(10) 0.0061(11)
N00F 0.0635(11) 0.0461(10) 0.0352(9) -0.0138(8) -0.0187(8) 0.0016(8)
N00G 0.0595(10) 0.0512(10) 0.0348(8) -0.0185(7) -0.0147(7) 0.0004(7)
N00H 0.0673(11) 0.0463(9) 0.0334(8) -0.0161(7) -0.0169(8) -0.0004(8)
O00I 0.1183(16) 0.0527(10) 0.0581(10) -0.0175(8) -0.0387(11) 0.0116(9)
O2A 0.158(2) 0.0485(9) 0.0626(11) -0.0230(8) -0.0586(13) 0.0232(11)
N00K 0.0706(12) 0.0466(10) 0.0411(9) -0.0191(8) -0.0184(8) -0.0017(8)
N00L 0.0602(11) 0.0523(10) 0.0427(9) -0.0204(8) -0.0171(8) 0.0009(8)
N00M 0.0541(10) 0.0460(9) 0.0404(8) -0.0113(7) -0.0161(7) 0.0021(7)
N00N 0.0713(13) 0.0565(11) 0.0470(10) -0.0240(9) -0.0278(9) 0.0078(9)
N00O 0.0559(10) 0.0574(11) 0.0467(9) -0.0200(8) -0.0208(8) 0.0054(8)
O00P 0.0965(16) 0.1015(17) 0.147(2) -0.0826(17) -0.0309(16) 0.0231(13)
O00Q 0.0956(16) 0.0920(16) 0.134(2) -0.0661(15) -0.0218(15) 0.0238(12)
N2 0.0861(16) 0.0660(13) 0.0723(14) -0.0285(11) -0.0216(12) 0.0164(11)
C00S 0.0505(11) 0.0542(12) 0.0364(9) -0.0196(9) -0.0129(8) 0.0019(9)
C00T 0.0440(10) 0.0495(11) 0.0385(9) -0.0226(8) -0.0102(8) -0.0003(8)
C00U 0.0473(10) 0.0502(11) 0.0401(10) -0.0214(9) -0.0137(8) 0.0044(8)
C00V 0.0486(11) 0.0579(12) 0.0516(11) -0.0315(10) -0.0141(9) -0.0013(9)
C00W 0.0527(11) 0.0419(10) 0.0387(9) -0.0180(8) -0.0108(8) -0.0022(8)
C00X 0.0569(12) 0.0479(11) 0.0372(10) -0.0170(9) -0.0145(9) 0.0041(9)
N1 0.0903(16) 0.0558(12) 0.0745(14) -0.0274(11) -0.0223(12) 0.0103(11)
C00Z 0.0464(10) 0.0470(11) 0.0407(10) -0.0130(8) -0.0151(8) 0.0072(8)
C010 0.0512(11) 0.0552(12) 0.0459(11) -0.0244(9) -0.0137(9) 0.0030(9)
C011 0.0543(12) 0.0687(14) 0.0528(12) -0.0322(11) -0.0204(10) 0.0029(10)
C012 0.0632(13) 0.0505(12) 0.0414(10) -0.0181(9) -0.0159(9) 0.0004(10)
C013 0.0513(11) 0.0504(11) 0.0510(11) -0.0242(9) -0.0151(9) 0.0044(9)
C014 0.0480(11) 0.0620(13) 0.0451(11) -0.0243(10) -0.0137(9) 0.0016(9)
C015 0.0485(11) 0.0472(11) 0.0500(11) -0.0258(9) -0.0086(9) -0.0026(8)
C016 0.0644(13) 0.0612(13) 0.0465(11) -0.0319(10) -0.0145(10) -0.0028(10)
C017 0.0543(12) 0.0533(12) 0.0441(10) -0.0174(9) -0.0187(9) 0.0086(9)
C018 0.0506(11) 0.0523(12) 0.0399(10) -0.0151(9) -0.0161(9) 0.0054(9)
C019 0.0642(13) 0.0458(11) 0.0400(10) -0.0168(9) -0.0145(9) -0.0009(9)
C01A 0.0478(11) 0.0591(12) 0.0438(10) -0.0225(10) -0.0159(9) 0.0070(9)
C01B 0.0687(14) 0.0719(16) 0.0608(13) -0.0425(13) -0.0163(11) -0.0049(11)
C01C 0.0800(15) 0.0511(12) 0.0479(11) -0.0236(10) -0.0283(11) 0.0129(11)
C01D 0.0480(11) 0.0667(14) 0.0642(13) -0.0432(12) -0.0123(10) 0.0019(10)
C01E 0.0595(12) 0.0540(12) 0.0452(11) -0.0191(9) -0.0201(9) 0.0099(9)
C01F 0.0731(14) 0.0423(11) 0.0512(12) -0.0214(9) -0.0138(10) -0.0028(10)
C01G 0.0573(12) 0.0474(12) 0.0516(12) -0.0208(10) -0.0149(10) -0.0011(9)
C01H 0.0691(14) 0.0493(12) 0.0633(14) -0.0288(11) -0.0104(11) -0.0053(10)
C01I 0.0633(13) 0.0605(13) 0.0453(11) -0.0216(10) -0.0226(10) 0.0094(10)
C01J 0.0605(13) 0.0680(14) 0.0492(12) -0.0302(11) -0.0182(10) 0.0076(11)
C01K 0.0608(13) 0.0587(13) 0.0566(13) -0.0285(11) -0.0158(10) 0.0000(10)
C01L 0.0567(12) 0.0492(12) 0.0595(13) -0.0218(10) -0.0202(10) 0.0096(9)
C01M 0.0768(16) 0.0813(17) 0.0553(13) -0.0405(13) -0.0287(12) 0.0086(13)
C01N 0.0631(13) 0.0610(13) 0.0483(12) -0.0241(10) -0.0208(10) 0.0085(10)
C01O 0.0614(13) 0.0649(14) 0.0448(11) -0.0178(11) -0.0164(10) 0.0010(10)
C01P 0.0588(13) 0.0566(13) 0.0587(13) -0.0166(11) -0.0146(11) 0.0017(10)
C01Q 0.105(2) 0.0693(16) 0.0521(13) -0.0259(12) -0.0410(14) 0.0175(14)
C01R 0.0854(17) 0.0586(14) 0.0458(12) -0.0118(10) -0.0271(12) 0.0113(12)
C01S 0.0777(16) 0.0480(12) 0.0580(13) -0.0114(10) -0.0279(12) 0.0115(11)
C01T 0.088(2) 0.0620(17) 0.095(2) -0.0366(16) -0.0413(18) 0.0177(15)
C01U 0.0571(13) 0.0777(16) 0.0729(16) -0.0482(14) -0.0178(12) -0.0002(11)
C01V 0.0813(16) 0.0518(13) 0.0602(13) -0.0338(11) -0.0168(12) -0.0066(11)
C01W 0.0690(15) 0.101(2) 0.0619(15) -0.0499(15) -0.0258(12) 0.0085(14)
C01X 0.099(2) 0.0613(17) 0.0808(19) -0.0274(15) -0.0307(18) 0.0157(16)
C01Y 0.0845(17) 0.0600(14) 0.0718(16) -0.0453(13) -0.0119(13) -0.0054(12)
C01Z 0.0558(12) 0.0602(13) 0.0584(13) -0.0298(11) -0.0131(10) 0.0030(10)
C020 0.0782(17) 0.0847(18) 0.0502(13) -0.0280(13) -0.0266(12) 0.0110(13)
C021 0.119(3) 0.101(3) 0.082(2) -0.038(2) -0.006(2) 0.019(2)
C022 0.102(2) 0.076(2) 0.130(3) -0.052(2) -0.020(2) -0.0009(17)
C023 0.118(3) 0.077(2) 0.124(3) -0.045(2) -0.014(2) -0.0117(19)
C024 0.145(4) 0.093(3) 0.102(3) -0.040(2) 0.020(2) 0.006(2)

loop_
_atom_type_symbol
_atom_type_description
_atom_type_scat_dispersion_real
_atom_type_scat_dispersion_imag
_atom_type_scat_source
C C 0.0033 0.0016 'International Tables Vol C Tables 4.2.6.8 and 6.1.1.4'
H H 0.0000 0.0000 'International Tables Vol C Tables 4.2.6.8 and 6.1.1.4'
Cl Cl 0.1484 0.1585 'International Tables Vol C Tables 4.2.6.8 and 6.1.1.4'
N N 0.0061 0.0033 'International Tables Vol C Tables 4.2.6.8 and 6.1.1.4'
O O 0.0106 0.0060 'International Tables Vol C Tables 4.2.6.8 and 6.1.1.4'
S S 0.1246 0.1234 'International Tables Vol C Tables 4.2.6.8 and 6.1.1.4'

loop_
_geom_angle_atom_site_label_1
_geom_angle_atom_site_label_2
_geom_angle_atom_site_label_3
_geom_angle
_geom_angle_site_symmetry_1
_geom_angle_site_symmetry_3
_geom_angle_publ_flag
H1 O005 H41 111(3) . . ?
C014 O007 H44 112(2) . . ?
C01E O009 H46 110(2) . . ?
C00W N00A C00T 117.27(16) . . ?
C015 N00B C00V 117.39(17) . . ?
C00S N00F N00M 118.24(17) . . ?
C00S N00F H35 121(2) . . ?
N00M N00F H35 120(2) . . ?
C00X N00G N00H 117.84(17) . . ?
C019 N00H N00G 118.10(17) . . ?
C019 N00H H36 120.1(18) . . ?
N00G N00H H36 121.1(18) . . ?
C01N O00I H45 110(2) . . ?
C01C O2A H47 108(2) . . ?
C01G N00K N00L 118.93(19) . . ?
C01G N00K H39 122.7(18) . . ?
N00L N00K H39 118.4(19) . . ?
C012 N00L N00K 117.69(18) . . ?
C018 N00M N00F 117.96(17) . . ?
C011 N00N N00O 118.56(19) . . ?
C011 N00N H40 120.4(19) . . ?
N00O N00N H40 120.0(19) . . ?
C01I N00O N00N 118.18(18) . . ?
C01X N2 C021 122.5(3) . . ?
C01X N2 C022 119.2(3) . . ?
C021 N2 C022 117.9(3) . . ?
O006 C00S N00F 123.9(2) . . ?
O006 C00S C00T 121.33(19) . . ?
N00F C00S C00T 114.80(17) . . ?
N00A C00T C016 123.63(19) . . ?
N00A C00T C00S 117.12(16) . . ?
C016 C00T C00S 119.24(17) . . ?
C013 C00U C01C 118.49(18) . . ?
C013 C00U C00X 119.59(18) . . ?
C01C C00U C00X 121.93(18) . . ?
N00B C00V C01B 123.1(2) . . ?
N00B C00V C011 117.79(18) . . ?
C01B C00V C011 119.1(2) . . ?
N00A C00W C01F 123.23(18) . . ?
N00A C00W C019 117.86(17) . . ?
C01F C00W C019 118.91(18) . . ?
N00G C00X C00U 120.35(19) . . ?
N00G C00X H34 125.2(15) . . ?
C00U C00X H34 114.4(15) . . ?
C01T N1 C023 120.4(3) . . ?
C01T N1 C024 120.9(3) . . ?
C023 N1 C024 118.1(3) . . ?
C017 C00Z C01E 118.97(18) . . ?
C017 C00Z C018 119.04(18) . . ?
C01E C00Z C018 121.99(19) . . ?
C01K C010 C01N 119.2(2) . . ?
C01K C010 C012 118.6(2) . . ?
C01N C010 C012 122.1(2) . . ?
O00E C011 N00N 123.6(2) . . ?
O00E C011 C00V 122.2(2) . . ?
N00N C011 C00V 114.13(19) . . ?
N00L C012 C010 120.5(2) . . ?
N00L C012 H38 123.8(17) . . ?
C010 C012 H38 115.6(17) . . ?
C01D C013 C00U 120.6(2) . . ?
C01D C013 H013 119.7 . . ?
C00U C013 H013 119.7 . . ?
O007 C014 C01O 118.2(2) . . ?
O007 C014 C01A 122.0(2) . . ?
C01O C014 C01A 119.9(2) . . ?
N00B C015 C01H 123.2(2) . . ?
N00B C015 C01G 117.73(17) . . ?
C01H C015 C01G 119.1(2) . . ?
C01V C016 C00T 118.11(19) . . ?
C01V C016 H016 120.9 . . ?
C00T C016 H016 120.9 . . ?
C01L C017 C00Z 120.2(2) . . ?
C01L C017 H017 119.9 . . ?
C00Z C017 H017 119.9 . . ?
N00M C018 C00Z 120.00(19) . . ?
N00M C018 H33 121.3(15) . . ?
C00Z C018 H33 118.7(15) . . ?
O00C C019 N00H 123.67(19) . . ?
O00C C019 C00W 121.75(19) . . ?
N00H C019 C00W 114.57(17) . . ?
C01J C01A C014 118.8(2) . . ?
C01J C01A C01I 118.94(19) . . ?
C014 C01A C01I 122.2(2) . . ?
C01Y C01B C00V 118.4(2) . . ?
C01Y C01B H01B 120.8 . . ?
C00V C01B H01B 120.8 . . ?
O2A C01C C01Q 118.3(2) . . ?
O2A C01C C00U 122.07(19) . . ?
C01Q C01C C00U 119.6(2) . . ?
C013 C01D C01M 120.9(2) . . ?
C013 C01D Cl01 120.00(19) . . ?
C01M C01D Cl01 119.14(17) . . ?
O009 C01E C01R 117.7(2) . . ?
O009 C01E C00Z 122.87(19) . . ?
C01R C01E C00Z 119.5(2) . . ?
C01V C01F C00W 118.5(2) . . ?
C01V C01F H01F 120.7 . . ?
C00W C01F H01F 120.7 . . ?
O008 C01G N00K 123.3(2) . . ?
O008 C01G C015 122.08(19) . . ?
N00K C01G C015 114.64(18) . . ?
C01Y C01H C015 118.3(2) . . ?
C01Y C01H H01H 120.8 . . ?
C015 C01H H01H 120.8 . . ?
N00O C01I C01A 119.9(2) . . ?
N00O C01I H37 120.7(14) . . ?
C01A C01I H37 119.4(14) . . ?
C01Z C01J C01A 120.2(2) . . ?
C01Z C01J H01J 119.9 . . ?
C01A C01J H01J 119.9 . . ?
C01U C01K C010 120.2(2) . . ?
C01U C01K H01K 119.9 . . ?
C010 C01K H01K 119.9 . . ?
C017 C01L C01S 121.0(2) . . ?
C017 C01L Cl02 120.00(18) . . ?
C01S C01L Cl02 119.01(18) . . ?
C01Q C01M C01D 119.3(2) . . ?
C01Q C01M H01M 120.3 . . ?
C01D C01M H01M 120.3 . . ?
O00I C01N C020 118.6(2) . . ?
O00I C01N C010 122.2(2) . . ?
C020 C01N C010 119.2(2) . . ?
C01P C01O C014 121.0(2) . . ?
C01P C01O H01O 119.5 . . ?
C014 C01O H01O 119.5 . . ?
C01O C01P C01Z 118.9(2) . . ?
C01O C01P H01P 120.5 . . ?
C01Z C01P H01P 120.5 . . ?
C01M C01Q C01C 121.2(2) . . ?
C01M C01Q H01Q 119.4 . . ?
C01C C01Q H01Q 119.4 . . ?
C01S C01R C01E 121.2(2) . . ?
C01S C01R H01R 119.4 . . ?
C01E C01R H01R 119.4 . . ?
C01R C01S C01L 119.2(2) . . ?
C01R C01S H01S 120.4 . . ?
C01L C01S H01S 120.4 . . ?
O00P C01T N1 124.2(3) . . ?
O00P C01T H3 124(2) . . ?
N1 C01T H3 112(2) . . ?
C01K C01U C01W 121.1(2) . . ?
C01K C01U Cl04 119.2(2) . . ?
C01W C01U Cl04 119.55(19) . . ?
C016 C01V C01F 119.23(19) . . ?
C016 C01V H01V 120.4 . . ?
C01F C01V H01V 120.4 . . ?
C020 C01W C01U 119.1(2) . . ?
C020 C01W H01W 120.4 . . ?
C01U C01W H01W 120.4 . . ?
O00Q C01X N2 124.4(3) . . ?
O00Q C01X H6 125(2) . . ?
N2 C01X H6 111(2) . . ?
C01B C01Y C01H 119.6(2) . . ?
C01B C01Y H01Y 120.2 . . ?
C01H C01Y H01Y 120.2 . . ?
C01J C01Z C01P 121.1(2) . . ?
C01J C01Z Cl03 119.65(18) . . ?
C01P C01Z Cl03 119.26(19) . . ?
C01W C020 C01N 121.1(2) . . ?
C01W C020 H020 119.4 . . ?
C01N C020 H020 119.4 . . ?
N2 C021 H02A 109.5 . . ?
N2 C021 H02B 109.5 . . ?
H02A C021 H02B 109.5 . . ?
N2 C021 H02C 109.5 . . ?
H02A C021 H02C 109.5 . . ?
H02B C021 H02C 109.5 . . ?
N2 C022 H02D 109.5 . . ?
N2 C022 H02E 109.5 . . ?
H02D C022 H02E 109.5 . . ?
N2 C022 H02F 109.5 . . ?
H02D C022 H02F 109.5 . . ?
H02E C022 H02F 109.5 . . ?
N1 C023 H02G 109.5 . . ?
N1 C023 H02H 109.5 . . ?
H02G C023 H02H 109.5 . . ?
N1 C023 H02I 109.5 . . ?
H02G C023 H02I 109.5 . . ?
H02H C023 H02I 109.5 . . ?
N1 C024 H02J 109.5 . . ?
N1 C024 H02K 109.5 . . ?
H02J C024 H02K 109.5 . . ?
N1 C024 H02L 109.5 . . ?
H02J C024 H02L 109.5 . . ?
H02K C024 H02L 109.5 . . ?

loop_
_geom_bond_atom_site_label_1
_geom_bond_atom_site_label_2
_geom_bond_distance
_geom_bond_site_symmetry_2
_geom_bond_publ_flag
Cl01 C01D 1.734(2) . ?
Cl02 C01L 1.740(2) . ?
Cl03 C01Z 1.736(2) . ?
Cl04 C01U 1.739(3) . ?
O005 H1 0.86(4) . ?
O005 H41 0.82(4) . ?
O006 C00S 1.223(2) . ?
O007 C014 1.363(3) . ?
O007 H44 0.82(3) . ?
O008 C01G 1.220(3) . ?
O009 C01E 1.353(3) . ?
O009 H46 0.83(3) . ?
N00A C00W 1.329(3) . ?
N00A C00T 1.337(2) . ?
N00B C015 1.331(3) . ?
N00B C00V 1.336(3) . ?
O00C C019 1.216(3) . ?
O00E C011 1.215(3) . ?
N00F C00S 1.340(3) . ?
N00F N00M 1.374(2) . ?
N00F H35 0.72(3) . ?
N00G C00X 1.272(3) . ?
N00G N00H 1.376(2) . ?
N00H C019 1.351(3) . ?
N00H H36 0.90(3) . ?
O00I C01N 1.351(3) . ?
O00I H45 0.91(4) . ?
O2A C01C 1.354(3) . ?
O2A H47 0.89(4) . ?
N00K C01G 1.347(3) . ?
N00K N00L 1.374(2) . ?
N00K H39 0.80(3) . ?
N00L C012 1.273(3) . ?
N00M C018 1.273(3) . ?
N00N C011 1.356(3) . ?
N00N N00O 1.359(3) . ?
N00N H40 0.72(2) . ?
N00O C01I 1.279(3) . ?
O00P C01T 1.211(4) . ?
O00Q C01X 1.216(4) . ?
N2 C01X 1.327(4) . ?
N2 C021 1.445(4) . ?
N2 C022 1.461(4) . ?
C00S C00T 1.501(3) . ?
C00T C016 1.383(3) . ?
C00U C013 1.394(3) . ?
C00U C01C 1.398(3) . ?
C00U C00X 1.451(3) . ?
C00V C01B 1.392(3) . ?
C00V C011 1.503(3) . ?
C00W C01F 1.386(3) . ?
C00W C019 1.498(3) . ?
C00X H34 0.98(3) . ?
N1 C01T 1.321(3) . ?
N1 C023 1.449(4) . ?
N1 C024 1.454(4) . ?
C00Z C017 1.395(3) . ?
C00Z C01E 1.403(3) . ?
C00Z C018 1.456(3) . ?
C010 C01K 1.391(3) . ?
C010 C01N 1.400(3) . ?
C010 C012 1.457(3) . ?
C012 H38 0.93(3) . ?
C013 C01D 1.376(3) . ?
C013 H013 0.9300 . ?
C014 C01O 1.382(3) . ?
C014 C01A 1.402(3) . ?
C015 C01H 1.389(3) . ?
C015 C01G 1.502(3) . ?
C016 C01V 1.377(3) . ?
C016 H016 0.9300 . ?
C017 C01L 1.373(3) . ?
C017 H017 0.9300 . ?
C018 H33 0.94(3) . ?
C01A C01J 1.393(3) . ?
C01A C01I 1.455(3) . ?
C01B C01Y 1.366(4) . ?
C01B H01B 0.9300 . ?
C01C C01Q 1.395(3) . ?
C01D C01M 1.378(4) . ?
C01E C01R 1.385(3) . ?
C01F C01V 1.378(3) . ?
C01F H01F 0.9300 . ?
C01H C01Y 1.374(4) . ?
C01H H01H 0.9300 . ?
C01I H37 1.00(3) . ?
C01J C01Z 1.375(3) . ?
C01J H01J 0.9300 . ?
C01K C01U 1.374(3) . ?
C01K H01K 0.9300 . ?
C01L C01S 1.382(3) . ?
C01M C01Q 1.363(4) . ?
C01M H01M 0.9300 . ?
C01N C020 1.394(3) . ?
C01O C01P 1.379(3) . ?
C01O H01O 0.9300 . ?
C01P C01Z 1.383(3) . ?
C01P H01P 0.9300 . ?
C01Q H01Q 0.9300 . ?
C01R C01S 1.374(3) . ?
C01R H01R 0.9300 . ?
C01S H01S 0.9300 . ?
C01T H3 0.87(3) . ?
C01U C01W 1.381(4) . ?
C01V H01V 0.9300 . ?
C01W C020 1.372(4) . ?
C01W H01W 0.9300 . ?
C01X H6 0.93(3) . ?
C01Y H01Y 0.9300 . ?
C020 H020 0.9300 . ?
C021 H02A 0.9600 . ?
C021 H02B 0.9600 . ?
C021 H02C 0.9600 . ?
C022 H02D 0.9600 . ?
C022 H02E 0.9600 . ?
C022 H02F 0.9600 . ?
C023 H02G 0.9600 . ?
C023 H02H 0.9600 . ?
C023 H02I 0.9600 . ?
C024 H02J 0.9600 . ?
C024 H02K 0.9600 . ?
C024 H02L 0.9600 . ?
